data_1571247
loop_
_publ_author_name
'Ma, Foqing'
'Li, Yunlong'
'Akkarasereenon, Kornkamon'
'Qiu, Huiying'
'Cheung, Yuen Tsz'
'Guo, Zhihong'
'Tong, Rongbiao'

_publ_section_title
;
 Aza-Achmatowicz rearrangement coupled with intermolecular
 aza-Friedel-Crafts enables total syntheses of uleine and aspidosperma
 alkaloids.
;
_journal_issue 15
_journal_name_full 'Chemical science'
_journal_page_first 5730
_journal_page_last 5737
_journal_paper_doi 10.1039/d4sc00601a
_journal_volume 15
_journal_year 2024
_chemical_formula_moiety '0.63(H2 O), 0.37(C H4 O), C17 H20 N2'
_chemical_formula_sum 'C17.36 H22.73 N2 O'
_chemical_formula_weight 275.48
_space_group_crystal_system monoclinic
_space_group_IT_number 14
_space_group_name_Hall '-P 2ybc'
_space_group_name_H-M_alt 'P 1 21/c 1'
_atom_sites_solution_hydrogens mixed
_atom_sites_solution_primary iterative
_audit_block_doi 10.5517/ccdc.csd.cc2h5h7f
_audit_creation_date 2022-12-08
_audit_creation_method
;
Olex2 1.5-alpha
(compiled 2022.11.02 svn.ra8b101fa for OlexSys, GUI svn.r6635)
;
_audit_update_record
;
2023-10-04 deposited with the CCDC.	2024-03-12 downloaded from the CCDC.
;
_cell_angle_alpha 90
_cell_angle_beta 95.275(3)
_cell_angle_gamma 90
_cell_formula_units_Z 4
_cell_length_a 8.1586(3)
_cell_length_b 21.5030(8)
_cell_length_c 8.6653(3)
_cell_measurement_reflns_used 3229
_cell_measurement_temperature 100.01(10)
_cell_measurement_theta_max 76.8430
_cell_measurement_theta_min 5.4380
_cell_volume 1513.75(10)
_computing_cell_refinement 'CrysAlisPro 1.171.42.49 (Rigaku OD, 2022)'
_computing_data_collection 'CrysAlisPro 1.171.42.49 (Rigaku OD, 2022)'
_computing_data_reduction 'CrysAlisPro 1.171.42.49 (Rigaku OD, 2022)'
_computing_molecular_graphics 'Olex2 1.5-alpha (Dolomanov et al., 2009)'
_computing_publication_material 'Olex2 1.5-alpha (Dolomanov et al., 2009)'
_computing_structure_refinement 'SHELXL 2014/7 (Sheldrick, 2015)'
_computing_structure_solution 'olex2.solve 1.5-alpha (Bourhis et al., 2015)'
_diffrn_ambient_environment N~2~
_diffrn_ambient_temperature 100.01(10)
_diffrn_detector 'CCD plate'
_diffrn_detector_area_resol_mean 10.3577
_diffrn_detector_type Atlas
_diffrn_measured_fraction_theta_full 0.999
_diffrn_measured_fraction_theta_max 0.978
_diffrn_measurement_details
;
List of Runs (angles in degrees, time in seconds):

  # Type    Start    End  Width  t~exp~   \w     \q     \k     \f   Frames
#--------------------------------------------------------------------------
  1  \w     29.00  90.00   1.00   13.00    --  112.00 -94.00-120.00   61
  2  \w   -121.00   0.00   1.00    7.00    --  -40.88 -19.00  60.00  121
  3  \w    -16.00  72.00   1.00    7.00    --   40.88 -77.00-120.00   88
  4  \w     18.00 114.00   1.00    7.00    --   40.88  37.00  30.00   96
  5  \w     40.00 100.00   1.00    7.00    --   40.88-133.00 140.00   60
  6  \w     90.00 178.00   1.00   13.00    --  112.00  30.00   0.00   88
  7  \w    103.00 177.00   1.00   13.00    --  112.00  77.00  90.00   74
  8  \w     36.00 100.00   1.00   13.00    --  112.00 -94.00   0.00   64
  9  \w     85.00 175.00   1.00   13.00    --  112.00  30.00  60.00   90
 10  \w     71.00 109.00   1.00   13.00    --  112.00-111.00 120.00   38
 11  \w     65.00 146.00   1.00   13.00    --  112.00 178.00 -90.00   81
 12  \w     39.00 109.00   1.00   13.00    --  112.00-111.00 -60.00   70
 13  \w     39.00 138.00   1.00   13.00    --  112.00 -45.00  30.00   99
 14  \w     49.00 109.00   1.00   13.00    --  112.00 -61.00 -30.00   60
;
_diffrn_measurement_device 'kappa diffractometer'
_diffrn_measurement_device_type 'SuperNova, Dual, Cu at home/near, Atlas'
_diffrn_measurement_method '\w scans'
_diffrn_orient_matrix_type 'CrysAlisPro convention (1999,Acta A55,543-557)'
_diffrn_orient_matrix_UB_11 0.0139393000
_diffrn_orient_matrix_UB_12 -0.0713510000
_diffrn_orient_matrix_UB_13 0.0101638000
_diffrn_orient_matrix_UB_21 0.1444541000
_diffrn_orient_matrix_UB_22 0.0063201000
_diffrn_orient_matrix_UB_23 0.1265943000
_diffrn_orient_matrix_UB_31 -0.1221140000
_diffrn_orient_matrix_UB_32 -0.0007053000
_diffrn_orient_matrix_UB_33 0.1254729000
_diffrn_radiation_monochromator mirror
_diffrn_radiation_probe x-ray
_diffrn_radiation_type 'Cu K\a'
_diffrn_radiation_wavelength 1.54184
_diffrn_reflns_av_R_equivalents 0.0448
_diffrn_reflns_av_unetI/netI 0.0411
_diffrn_reflns_Laue_measured_fraction_full 0.999
_diffrn_reflns_Laue_measured_fraction_max 0.978
_diffrn_reflns_limit_h_max 7
_diffrn_reflns_limit_h_min -10
_diffrn_reflns_limit_k_max 27
_diffrn_reflns_limit_k_min -25
_diffrn_reflns_limit_l_max 10
_diffrn_reflns_limit_l_min -10
_diffrn_reflns_number 9746
_diffrn_reflns_point_group_measured_fraction_full 0.999
_diffrn_reflns_point_group_measured_fraction_max 0.978
_diffrn_reflns_theta_full 67.684
_diffrn_reflns_theta_max 76.790
_diffrn_reflns_theta_min 5.445
_diffrn_source 'micro-focus sealed X-ray tube'
_diffrn_source_current 0.80
_diffrn_source_power 0.040
_diffrn_source_target Cu
_diffrn_source_type 'SuperNova (Cu) X-ray Source'
_diffrn_source_voltage 50
_exptl_absorpt_coefficient_mu 0.588
_exptl_absorpt_correction_T_max 1.00000
_exptl_absorpt_correction_T_min 0.75294
_exptl_absorpt_correction_type multi-scan
_exptl_absorpt_process_details
;
CrysAlisPro 1.171.42.49 (Rigaku Oxford Diffraction, 2022)
Empirical absorption correction using spherical harmonics,
implemented in SCALE3 ABSPACK scaling algorithm.
;
_exptl_crystal_colour colourless
_exptl_crystal_colour_primary colourless
_exptl_crystal_density_diffrn 1.209
_exptl_crystal_description plate
_exptl_crystal_F_000 596
_exptl_crystal_size_max 0.12
_exptl_crystal_size_mid 0.08
_exptl_crystal_size_min 0.03
_refine_diff_density_max 0.317
_refine_diff_density_min -0.209
_refine_diff_density_rms 0.044
_refine_ls_extinction_method none
_refine_ls_goodness_of_fit_ref 1.030
_refine_ls_hydrogen_treatment mixed
_refine_ls_matrix_type full
_refine_ls_number_parameters 243
_refine_ls_number_reflns 3132
_refine_ls_number_restraints 129
_refine_ls_restrained_S_all 1.063
_refine_ls_R_factor_all 0.0700
_refine_ls_R_factor_gt 0.0540
_refine_ls_shift/su_max 0.000
_refine_ls_shift/su_mean 0.000
_refine_ls_structure_factor_coef Fsqd
_refine_ls_weighting_details 'w=1/[\s^2^(Fo^2^)+(0.0691P)^2^+0.6338P] where P=(Fo^2^+2Fc^2^)/3'
_refine_ls_weighting_scheme calc
_refine_ls_wR_factor_gt 0.1389
_refine_ls_wR_factor_ref 0.1506
_reflns_Friedel_coverage 0.000
_reflns_number_gt 2462
_reflns_number_total 3132
_reflns_threshold_expression 'I > 2\s(I)'
_cod_data_source_file d4sc00601a1.cif
_cod_data_source_block fma5cult_auto
_cod_depositor_comments 'Adding full bibliography for 1571247--1571248.cif.'
_cod_original_cell_volume 1513.75(9)
_cod_database_code 1571247
_shelx_shelxl_version_number 2014/7
_chemical_oxdiff_formula 'C12 H10 N2 '
_shelx_space_group_comment
;
The symmetry employed for this shelxl refinement is uniquely defined
by the following loop, which should always be used as a source of
symmetry information in preference to the above space-group names.
They are only intended as comments.
;
_shelx_estimated_absorpt_t_max 0.983
_shelx_estimated_absorpt_t_min 0.933
_olex2_refinement_description
;
1. Fixed Uiso
 At 1.2 times of:
  All C(H) groups, All C(H,H) groups, All C(H,H,H,H) groups
 At 1.5 times of:
  All C(H,H,H) groups, All O(H) groups, All O(H,H) groups
2. Restrained distances
 C13A-C15A \\sim C13A-C15
 with sigma of 0.02
 N2-C14A \\sim N2-C6A
 with sigma of 0.02
 N2-C13A \\sim N2-C7A
 with sigma of 0.04
 C15A-C16A \\sim C15-C16
 with sigma of 0.02
 C13A-C16A \\sim C13A-C16
 with sigma of 0.04
 C13A-C15A \\sim C7A-C15A
 with sigma of 0.02
 C14A-C15A \\sim C6A-C15A
 with sigma of 0.04
 C13A-C14A \\sim C7A-C6A
 with sigma of 0.02
 C13A-C12 \\sim C7A-C12
 with sigma of 0.02
 C13A-C15 \\sim C7A-C15
 with sigma of 0.02
 C14A-C12 \\sim C6A-C12
 with sigma of 0.04
 C14A-C15 \\sim C6A-C15
 with sigma of 0.04
3. Uiso/Uaniso restraints and constraints
Uanis(O1S) \\sim Ueq: with sigma of 0.005 and sigma for terminal atoms of 0.005
Uanis(C15) \\sim Ueq, Uanis(C16) \\sim Ueq: with sigma of 0.005 and sigma for
terminal atoms of 0.01
Uanis(C14A) \\sim Ueq, Uanis(C13A) \\sim Ueq, Uanis(C15A) \\sim Ueq,
Uanis(C16A) \\sim Ueq: with sigma of 0.005 and sigma for terminal atoms of 0.01
Uanis(C12) \\sim Ueq, Uanis(C7A) \\sim Ueq, Uanis(C6A) \\sim Ueq, Uanis(C15)
\\sim Ueq, Uanis(C16) \\sim Ueq: with sigma of 0.005 and sigma for terminal
atoms of 0.01
Uanis(O1W) \\sim Ueq: with sigma of 0.005 and sigma for terminal atoms of 0.005
4. Rigid body (RIGU) restrains
 O1S
 with sigma for 1-2 distances of 0.001 and sigma for 1-3 distances of 0.001
 C13A, C15, C16
 with sigma for 1-2 distances of 0.001 and sigma for 1-3 distances of 0.001
 C12, C13A, C14A, C15A, C16A
 with sigma for 1-2 distances of 0.001 and sigma for 1-3 distances of 0.001
 C6A, C7A, C12, C15, C16
 with sigma for 1-2 distances of 0.001 and sigma for 1-3 distances of 0.001
 O1W
 with sigma for 1-2 distances of 0.001 and sigma for 1-3 distances of 0.001
5. Others
 Fixed Sof: O1W(0.63) H1WA(0.63) H1WB(0.63) O1S(0.37) H1S(0.37) C1S(0.37)
 H1SA(0.37) H1SB(0.37) H1SC(0.37) C6A(0.5) H6AA(0.5) H6AB(0.5) C7A(0.5)
 H12A(0.5) H12B(0.5) H12C(0.5) H12D(0.5) C13A(0.5) C14A(0.5) H14A(0.5)
 H14B(0.5) C15A(0.5) H15A(0.5) C15(0.5) H15(0.5) C16A(0.5) H16A(0.5) H16B(0.5)
 H16C(0.5) C16(0.5) H16D(0.5) H16E(0.5) H16F(0.5)
6.a Riding coordinates:
 O1S(H1S), N1(H1), N2(H2)
6.b Free rotating group:
 O1W(H1WA,H1WB)
6.c Ternary CH refined with riding coordinates:
 C8(H8), C9(H9)
6.d Secondary CH2 refined with riding coordinates:
 C6A(H6AA,H6AB), C10(H10A,H10B), C11(H11A,H11B), C12(H12A,H12B), C12(H12C,
 H12D), C14A(H14A,H14B)
6.e Aromatic/amide H refined with riding coordinates:
 C2(H2A), C3(H3), C4(H4), C5(H5), C15A(H15A), C15(H15)
6.f Idealised Me refined as rotating group:
 C1S(H1SA,H1SB,H1SC), C16A(H16A,H16B,H16C), C16(H16D,H16E,H16F)
;
_olex2_submission_special_instructions 'No special instructions were received'
_oxdiff_exptl_absorpt_empirical_details
;
Empirical correction (ABSPACK) includes:
- Absorption correction using spherical harmonics
- Frame scaling
;
_oxdiff_exptl_absorpt_empirical_full_max 1.380
_oxdiff_exptl_absorpt_empirical_full_min 0.764

loop_
_space_group_symop_operation_xyz
'x, y, z'
'-x, y+1/2, -z+1/2'
'-x, -y, -z'
'x, -y-1/2, z-1/2'

loop_
_atom_site_label
_atom_site_type_symbol
_atom_site_fract_x
_atom_site_fract_y
_atom_site_fract_z
_atom_site_U_iso_or_equiv
_atom_site_adp_type
_atom_site_occupancy
_atom_site_site_symmetry_order
_atom_site_calc_flag
_atom_site_refinement_flags_posn
_atom_site_refinement_flags_adp
_atom_site_refinement_flags_occupancy
_atom_site_disorder_assembly
_atom_site_disorder_group
O1W O 0.1400(5) 0.5719(2) 0.9042(4) 0.0407(9) Uani 0.63 1 d G U P A 1
H1WA H 0.1324 0.6092 0.9423 0.061 Uiso 0.63 1 d G U P A 1
H1WB H 0.1694 0.5488 0.9842 0.061 Uiso 0.63 1 d G U P A 1
O1S O 0.0888(8) 0.5618(3) 0.8704(8) 0.0412(15) Uani 0.37 1 d . U P B 2
H1S H 0.1337 0.5373 0.9369 0.062 Uiso 0.37 1 d R U P B 2
C1S C 0.1073(8) 0.6231(3) 0.9267(7) 0.0402(12) Uani 0.37 1 d . . P B 2
H1SA H 0.2191 0.6377 0.9141 0.060 Uiso 0.37 1 calc R U P B 2
H1SB H 0.0885 0.6240 1.0367 0.060 Uiso 0.37 1 calc R U P B 2
H1SC H 0.0274 0.6502 0.8684 0.060 Uiso 0.37 1 calc R U P B 2
N1 N 0.19081(18) 0.55542(7) 0.57253(16) 0.0310(3) Uani 1 1 d . . . . .
H1 H 0.1668 0.5556 0.6659 0.044(6) Uiso 1 1 d R . . . .
N2 N 0.2283(2) 0.47303(7) 0.10189(16) 0.0351(4) Uani 1 1 d D . . . .
H2 H 0.1275 0.4678 0.1346 0.052(7) Uiso 1 1 d R . . C .
C1 C 0.2267(2) 0.60821(8) 0.4915(2) 0.0320(4) Uani 1 1 d . . . . .
C2 C 0.2128(3) 0.67089(9) 0.5303(2) 0.0395(4) Uani 1 1 d . . . . .
H2A H 0.1658 0.6833 0.6218 0.047 Uiso 1 1 calc R U . . .
C3 C 0.2701(3) 0.71427(9) 0.4303(2) 0.0463(5) Uani 1 1 d . . . . .
H3 H 0.2619 0.7573 0.4535 0.056 Uiso 1 1 calc R U . . .
C4 C 0.3401(3) 0.69626(9) 0.2954(2) 0.0449(5) Uani 1 1 d . . . . .
H4 H 0.3812 0.7272 0.2308 0.054 Uiso 1 1 calc R U . . .
C5 C 0.3504(3) 0.63423(9) 0.2550(2) 0.0384(4) Uani 1 1 d . . . . .
H5 H 0.3965 0.6225 0.1625 0.046 Uiso 1 1 calc R U . . .
C6 C 0.2917(2) 0.58896(8) 0.35272(19) 0.0314(4) Uani 1 1 d . . . . .
C6A C 0.2935(14) 0.4281(3) -0.0125(11) 0.0391(18) Uani 0.5 1 d D U P C 2
H6AA H 0.2208 0.4280 -0.1105 0.047 Uiso 0.5 1 calc R U P C 2
H6AB H 0.4052 0.4408 -0.0359 0.047 Uiso 0.5 1 calc R U P C 2
C7 C 0.2917(2) 0.52235(8) 0.35386(19) 0.0290(4) Uani 1 1 d . . . . .
C7A C 0.2990(15) 0.3641(3) 0.0584(13) 0.0395(18) Uani 0.5 1 d D U P C 2
C8 C 0.3496(2) 0.47713(8) 0.2392(2) 0.0313(4) Uani 1 1 d . . . . .
H8 H 0.4555 0.4929 0.2046 0.038 Uiso 1 1 calc R U . . .
C9 C 0.3827(2) 0.41343(8) 0.3179(2) 0.0347(4) Uani 1 1 d . . . . .
H9 H 0.4810 0.4186 0.3946 0.042 Uiso 1 1 calc R U . . .
C10 C 0.2391(2) 0.39381(8) 0.4087(2) 0.0334(4) Uani 1 1 d . . . . .
H10A H 0.2587 0.3512 0.4494 0.040 Uiso 1 1 calc R U . . .
H10B H 0.1363 0.3933 0.3385 0.040 Uiso 1 1 calc R U . . .
C11 C 0.2191(2) 0.43847(8) 0.5439(2) 0.0313(4) Uani 1 1 d . . . . .
H11A H 0.1108 0.4318 0.5841 0.038 Uiso 1 1 calc R U . . .
H11B H 0.3060 0.4303 0.6289 0.038 Uiso 1 1 calc R U . . .
C12 C 0.4284(3) 0.36519(10) 0.1983(2) 0.0445(5) Uani 1 1 d D U . . .
H12A H 0.5438 0.3728 0.1766 0.053 Uiso 0.5 1 calc R U P C 1
H12B H 0.4245 0.3235 0.2461 0.053 Uiso 0.5 1 calc R U P C 1
H12C H 0.5374 0.3755 0.1634 0.053 Uiso 0.5 1 calc R U P C 2
H12D H 0.4360 0.3235 0.2469 0.053 Uiso 0.5 1 calc R U P C 2
C13 C 0.2316(2) 0.50389(8) 0.48921(19) 0.0294(4) Uani 1 1 d . . . . .
C13A C 0.3262(14) 0.3638(3) 0.0501(13) 0.0386(16) Uani 0.5 1 d D U P C 1
C14A C 0.2631(14) 0.4275(3) -0.0152(11) 0.0382(17) Uani 0.5 1 d D U P C 1
H14A H 0.3466 0.4451 -0.0788 0.046 Uiso 0.5 1 calc R U P C 1
H14B H 0.1615 0.4205 -0.0845 0.046 Uiso 0.5 1 calc R U P C 1
C15A C 0.2804(8) 0.3095(3) -0.0100(9) 0.0423(14) Uani 0.5 1 d D U P C 1
H15A H 0.3173 0.2733 0.0459 0.051 Uiso 0.5 1 calc R U P C 1
C15 C 0.2273(8) 0.3123(3) -0.0066(9) 0.0429(14) Uani 0.5 1 d D U P C 2
H15 H 0.2566 0.2745 0.0456 0.051 Uiso 0.5 1 calc R U P C 2
C16A C 0.1752(8) 0.3000(4) -0.1587(8) 0.0537(16) Uani 0.5 1 d D U P C 1
H16A H 0.1135 0.3382 -0.1857 0.081 Uiso 0.5 1 calc R U P C 1
H16B H 0.0980 0.2658 -0.1467 0.081 Uiso 0.5 1 calc R U P C 1
H16C H 0.2451 0.2898 -0.2413 0.081 Uiso 0.5 1 calc R U P C 1
C16 C 0.1073(8) 0.3058(4) -0.1501(8) 0.0537(16) Uani 0.5 1 d D U P C 2
H16D H 0.1497 0.2753 -0.2204 0.081 Uiso 0.5 1 calc R U P C 2
H16E H 0.0943 0.3461 -0.2025 0.081 Uiso 0.5 1 calc R U P C 2
H16F H 0.0004 0.2918 -0.1201 0.081 Uiso 0.5 1 calc R U P C 2

loop_
_atom_site_aniso_label
_atom_site_aniso_U_11
_atom_site_aniso_U_22
_atom_site_aniso_U_33
_atom_site_aniso_U_23
_atom_site_aniso_U_13
_atom_site_aniso_U_12
O1W 0.050(2) 0.0436(18) 0.0279(15) 0.0029(12) -0.0012(13) -0.0004(15)
O1S 0.048(3) 0.041(3) 0.037(3) 0.004(2) 0.014(2) 0.005(2)
C1S 0.033(3) 0.051(3) 0.037(3) -0.011(2) 0.001(2) 0.003(2)
N1 0.0332(8) 0.0351(8) 0.0243(7) -0.0011(6) 0.0003(6) 0.0006(6)
N2 0.0425(9) 0.0400(9) 0.0231(7) -0.0040(6) 0.0039(6) -0.0071(7)
C1 0.0336(9) 0.0324(9) 0.0284(8) 0.0007(7) -0.0051(7) -0.0005(7)
C2 0.0477(11) 0.0359(10) 0.0331(9) -0.0044(7) -0.0059(8) 0.0047(8)
C3 0.0672(14) 0.0295(9) 0.0393(11) -0.0014(8) -0.0111(10) 0.0002(9)
C4 0.0636(13) 0.0343(10) 0.0345(10) 0.0053(8) -0.0084(9) -0.0089(9)
C5 0.0504(11) 0.0359(10) 0.0278(9) 0.0023(7) -0.0032(8) -0.0056(8)
C6 0.0342(9) 0.0334(9) 0.0253(8) 0.0002(7) -0.0043(7) -0.0019(7)
C6A 0.052(4) 0.0390(19) 0.027(2) -0.0037(15) 0.010(2) -0.0041(16)
C7 0.0307(8) 0.0307(8) 0.0248(8) -0.0001(6) -0.0027(6) -0.0023(7)
C7A 0.052(3) 0.0380(18) 0.0309(19) -0.0036(12) 0.018(2) -0.0011(14)
C8 0.0352(9) 0.0315(9) 0.0272(8) -0.0018(7) 0.0035(7) -0.0038(7)
C9 0.0369(10) 0.0338(9) 0.0333(9) -0.0006(7) 0.0017(7) 0.0020(7)
C10 0.0408(10) 0.0295(9) 0.0292(9) 0.0016(7) -0.0010(7) -0.0021(7)
C11 0.0347(9) 0.0336(9) 0.0247(8) 0.0022(7) -0.0014(7) -0.0023(7)
C12 0.0539(11) 0.0389(10) 0.0418(9) -0.0041(7) 0.0109(8) 0.0041(8)
C13 0.0281(8) 0.0328(9) 0.0263(8) -0.0006(7) -0.0024(6) -0.0006(7)
C13A 0.048(3) 0.0391(17) 0.0322(17) -0.0021(11) 0.0205(19) -0.0006(13)
C14A 0.048(3) 0.0393(19) 0.028(2) -0.0035(15) 0.011(2) -0.0063(16)
C15A 0.056(3) 0.0384(17) 0.0345(18) -0.0024(12) 0.012(2) 0.0021(16)
C15 0.054(3) 0.0389(18) 0.0372(19) -0.0049(13) 0.012(2) -0.0009(17)
C16A 0.075(4) 0.043(3) 0.042(2) -0.0089(17) 0.001(2) 0.006(3)
C16 0.070(3) 0.044(3) 0.046(2) -0.0116(18) -0.001(3) 0.001(3)

loop_
_atom_type_symbol
_atom_type_description
_atom_type_scat_dispersion_real
_atom_type_scat_dispersion_imag
_atom_type_scat_source
C C 0.0181 0.0091 'International Tables Vol C Tables 4.2.6.8 and 6.1.1.4'
H H 0.0000 0.0000 'International Tables Vol C Tables 4.2.6.8 and 6.1.1.4'
N N 0.0311 0.0180 'International Tables Vol C Tables 4.2.6.8 and 6.1.1.4'
O O 0.0492 0.0322 'International Tables Vol C Tables 4.2.6.8 and 6.1.1.4'

loop_
_geom_angle_atom_site_label_1
_geom_angle_atom_site_label_2
_geom_angle_atom_site_label_3
_geom_angle
_geom_angle_site_symmetry_1
_geom_angle_site_symmetry_3
_geom_angle_publ_flag
H1WA O1W H1WB 104.5 . . ?
C1S O1S H1S 108.9 . . ?
O1S C1S H1SA 109.5 . . ?
O1S C1S H1SB 109.5 . . ?
O1S C1S H1SC 109.5 . . ?
H1SA C1S H1SB 109.5 . . ?
H1SA C1S H1SC 109.5 . . ?
H1SB C1S H1SC 109.5 . . ?
C1 N1 H1 124.0 . . ?
C13 N1 H1 126.1 . . ?
C13 N1 C1 108.76(14) . . ?
C6A N2 H2 120.7 . . ?
C8 N2 H2 108.5 . . ?
C8 N2 C6A 108.4(4) . . ?
C14A N2 H2 112.1 . . ?
C14A N2 C8 116.2(4) . . ?
N1 C1 C2 130.21(17) . . ?
N1 C1 C6 107.72(15) . . ?
C2 C1 C6 122.03(17) . . ?
C1 C2 H2A 121.3 . . ?
C3 C2 C1 117.40(19) . . ?
C3 C2 H2A 121.3 . . ?
C2 C3 H3 119.2 . . ?
C2 C3 C4 121.55(18) . . ?
C4 C3 H3 119.2 . . ?
C3 C4 H4 119.4 . . ?
C5 C4 C3 121.11(19) . . ?
C5 C4 H4 119.4 . . ?
C4 C5 H5 120.5 . . ?
C4 C5 C6 118.92(19) . . ?
C6 C5 H5 120.5 . . ?
C1 C6 C7 106.58(15) . . ?
C5 C6 C1 118.94(17) . . ?
C5 C6 C7 134.27(17) . . ?
N2 C6A H6AA 110.0 . . ?
N2 C6A H6AB 110.0 . . ?
H6AA C6A H6AB 108.4 . . ?
C7A C6A N2 108.3(8) . . ?
C7A C6A H6AA 110.0 . . ?
C7A C6A H6AB 110.0 . . ?
C6 C7 C8 130.13(15) . . ?
C13 C7 C6 107.20(15) . . ?
C13 C7 C8 122.63(16) . . ?
C6A C7A C12 107.6(6) . . ?
C15 C7A C6A 125.8(8) . . ?
C15 C7A C12 125.4(6) . . ?
N2 C8 C7 110.14(15) . . ?
N2 C8 H8 108.2 . . ?
N2 C8 C9 112.32(15) . . ?
C7 C8 H8 108.2 . . ?
C7 C8 C9 109.64(14) . . ?
C9 C8 H8 108.2 . . ?
C8 C9 H9 107.1 . . ?
C10 C9 C8 111.16(15) . . ?
C10 C9 H9 107.1 . . ?
C10 C9 C12 113.94(16) . . ?
C12 C9 C8 110.18(15) . . ?
C12 C9 H9 107.1 . . ?
C9 C10 H10A 109.4 . . ?
C9 C10 H10B 109.4 . . ?
C9 C10 C11 111.12(15) . . ?
H10A C10 H10B 108.0 . . ?
C11 C10 H10A 109.4 . . ?
C11 C10 H10B 109.4 . . ?
C10 C11 H11A 109.8 . . ?
C10 C11 H11B 109.8 . . ?
H11A C11 H11B 108.2 . . ?
C13 C11 C10 109.43(14) . . ?
C13 C11 H11A 109.8 . . ?
C13 C11 H11B 109.8 . . ?
C7A C12 C9 110.5(5) . . ?
C7A C12 H12C 109.5 . . ?
C7A C12 H12D 109.5 . . ?
C9 C12 H12A 108.1 . . ?
C9 C12 H12B 108.1 . . ?
C9 C12 H12C 109.5 . . ?
C9 C12 H12D 109.5 . . ?
H12A C12 H12B 107.3 . . ?
H12C C12 H12D 108.1 . . ?
C13A C12 C9 116.8(5) . . ?
C13A C12 H12A 108.1 . . ?
C13A C12 H12B 108.1 . . ?
N1 C13 C11 124.39(15) . . ?
C7 C13 N1 109.72(15) . . ?
C7 C13 C11 125.82(16) . . ?
C12 C13A C14A 116.4(6) . . ?
C15A C13A C12 118.7(6) . . ?
C15A C13A C14A 124.4(7) . . ?
N2 C14A C13A 114.7(7) . . ?
N2 C14A H14A 108.6 . . ?
N2 C14A H14B 108.6 . . ?
C13A C14A H14A 108.6 . . ?
C13A C14A H14B 108.6 . . ?
H14A C14A H14B 107.6 . . ?
C13A C15A H15A 117.3 . . ?
C13A C15A C16A 125.4(7) . . ?
C16A C15A H15A 117.3 . . ?
C7A C15 H15 115.2 . . ?
C7A C15 C16 129.5(7) . . ?
C16 C15 H15 115.2 . . ?
C15A C16A H16A 109.5 . . ?
C15A C16A H16B 109.5 . . ?
C15A C16A H16C 109.5 . . ?
H16A C16A H16B 109.5 . . ?
H16A C16A H16C 109.5 . . ?
H16B C16A H16C 109.5 . . ?
C15 C16 H16D 109.5 . . ?
C15 C16 H16E 109.5 . . ?
C15 C16 H16F 109.5 . . ?
H16D C16 H16E 109.5 . . ?
H16D C16 H16F 109.5 . . ?
H16E C16 H16F 109.5 . . ?

loop_
_geom_bond_atom_site_label_1
_geom_bond_atom_site_label_2
_geom_bond_distance
_geom_bond_site_symmetry_2
_geom_bond_publ_flag
O1W H1WA 0.8717 . ?
O1W H1WB 0.8694 . ?
O1S H1S 0.8399 . ?
O1S C1S 1.409(8) . ?
C1S H1SA 0.9800 . ?
C1S H1SB 0.9800 . ?
C1S H1SC 0.9800 . ?
N1 H1 0.8493 . ?
N1 C1 1.380(2) . ?
N1 C13 1.380(2) . ?
N2 H2 0.9012 . ?
N2 C6A 1.516(9) . ?
N2 C8 1.478(2) . ?
N2 C14A 1.457(9) . ?
C1 C2 1.396(3) . ?
C1 C6 1.420(3) . ?
C2 H2A 0.9500 . ?
C2 C3 1.384(3) . ?
C3 H3 0.9500 . ?
C3 C4 1.401(3) . ?
C4 H4 0.9500 . ?
C4 C5 1.384(3) . ?
C5 H5 0.9500 . ?
C5 C6 1.403(3) . ?
C6 C7 1.432(2) . ?
C6A H6AA 0.9900 . ?
C6A H6AB 0.9900 . ?
C6A C7A 1.505(10) . ?
C7 C8 1.497(2) . ?
C7 C13 1.371(2) . ?
C7A C12 1.533(7) . ?
C7A C15 1.357(7) . ?
C8 H8 1.0000 . ?
C8 C9 1.543(2) . ?
C9 H9 1.0000 . ?
C9 C10 1.529(3) . ?
C9 C12 1.536(3) . ?
C10 H10A 0.9900 . ?
C10 H10B 0.9900 . ?
C10 C11 1.535(2) . ?
C11 H11A 0.9900 . ?
C11 H11B 0.9900 . ?
C11 C13 1.491(2) . ?
C12 H12A 0.9900 . ?
C12 H12B 0.9900 . ?
C12 H12C 0.9900 . ?
C12 H12D 0.9900 . ?
C12 C13A 1.466(8) . ?
C13A C14A 1.551(9) . ?
C13A C15A 1.320(8) . ?
C14A H14A 0.9900 . ?
C14A H14B 0.9900 . ?
C15A H15A 0.9500 . ?
C15A C16A 1.495(7) . ?
C15 H15 0.9500 . ?
C15 C16 1.517(7) . ?
C16A H16A 0.9800 . ?
C16A H16B 0.9800 . ?
C16A H16C 0.9800 . ?
C16 H16D 0.9800 . ?
C16 H16E 0.9800 . ?
C16 H16F 0.9800 . ?

loop_
_geom_torsion_atom_site_label_1
_geom_torsion_atom_site_label_2
_geom_torsion_atom_site_label_3
_geom_torsion_atom_site_label_4
_geom_torsion
_geom_torsion_site_symmetry_1
_geom_torsion_site_symmetry_2
_geom_torsion_site_symmetry_3
_geom_torsion_site_symmetry_4
_geom_torsion_publ_flag
N1 C1 C2 C3 175.23(18) . . . . ?
N1 C1 C6 C5 -174.99(16) . . . . ?
N1 C1 C6 C7 0.51(19) . . . . ?
N2 C6A C7A C12 -66.3(11) . . . . ?
N2 C6A C7A C15 125.6(12) . . . . ?
N2 C8 C9 C10 -74.73(19) . . . . ?
N2 C8 C9 C12 52.6(2) . . . . ?
C1 N1 C13 C7 -0.76(19) . . . . ?
C1 N1 C13 C11 176.44(16) . . . . ?
C1 C2 C3 C4 -0.3(3) . . . . ?
C1 C6 C7 C8 -178.61(17) . . . . ?
C1 C6 C7 C13 -0.96(19) . . . . ?
C2 C1 C6 C5 2.8(3) . . . . ?
C2 C1 C6 C7 178.34(16) . . . . ?
C2 C3 C4 C5 1.8(3) . . . . ?
C3 C4 C5 C6 -1.0(3) . . . . ?
C4 C5 C6 C1 -1.2(3) . . . . ?
C4 C5 C6 C7 -175.22(19) . . . . ?
C5 C6 C7 C8 -4.1(3) . . . . ?
C5 C6 C7 C13 173.5(2) . . . . ?
C6 C1 C2 C3 -2.1(3) . . . . ?
C6 C7 C8 N2 -76.5(2) . . . . ?
C6 C7 C8 C9 159.40(17) . . . . ?
C6 C7 C13 N1 1.1(2) . . . . ?
C6 C7 C13 C11 -176.08(16) . . . . ?
C6A N2 C8 C7 178.7(4) . . . . ?
C6A N2 C8 C9 -58.8(4) . . . . ?
C6A C7A C12 C9 59.9(10) . . . . ?
C6A C7A C15 C16 -9(2) . . . . ?
C7 C8 C9 C10 48.1(2) . . . . ?
C7 C8 C9 C12 175.36(15) . . . . ?
C8 N2 C6A C7A 66.0(8) . . . . ?
C8 N2 C14A C13A 42.5(10) . . . . ?
C8 C7 C13 N1 178.93(15) . . . . ?
C8 C7 C13 C11 1.8(3) . . . . ?
C8 C9 C10 C11 -64.49(19) . . . . ?
C8 C9 C12 C7A -52.3(5) . . . . ?
C8 C9 C12 C13A -45.5(6) . . . . ?
C9 C10 C11 C13 45.1(2) . . . . ?
C9 C12 C13A C14A 36.4(13) . . . . ?
C9 C12 C13A C15A -136.7(9) . . . . ?
C10 C9 C12 C7A 73.4(5) . . . . ?
C10 C9 C12 C13A 80.2(6) . . . . ?
C10 C11 C13 N1 168.06(16) . . . . ?
C10 C11 C13 C7 -15.2(2) . . . . ?
C12 C7A C15 C16 -175.6(8) . . . . ?
C12 C9 C10 C11 170.29(16) . . . . ?
C12 C13A C14A N2 -33.5(15) . . . . ?
C12 C13A C15A C16A 179.3(8) . . . . ?
C13 N1 C1 C2 -177.46(18) . . . . ?
C13 N1 C1 C6 0.13(19) . . . . ?
C13 C7 C8 N2 106.15(19) . . . . ?
C13 C7 C8 C9 -17.9(2) . . . . ?
C14A N2 C8 C7 -176.0(5) . . . . ?
C14A N2 C8 C9 -53.5(5) . . . . ?
C14A C13A C15A C16A 6.8(19) . . . . ?
C15A C13A C14A N2 139.2(12) . . . . ?
C15 C7A C12 C9 -131.8(11) . . . . ?
